data_1010704
loop_
_publ_author_name
'Kraus, O'

_publ_section_title
;
Untersuchungen ueber das Kristallgitter von Heteropoly-saeuren und
deren Salzen
;
_journal_coden_ASTM ZEKGAX
_journal_name_full
;
Zeitschrift fuer Kristallographie, Kristallgeometrie, Kristallphysik,
Kristallchemie (-144,1977)
;
_journal_page_first 330
_journal_page_last 335
_journal_volume 96
_journal_year 1937
_chemical_formula_structural 'Fe H Si W12 O40 (H2 O)20'
_chemical_formula_sum 'Fe H41 O60 Si W12'
_chemical_name_systematic
;
Iron hydrogen dodecatungstosilicate 20-hydrate
;
_space_group_IT_number 2
_symmetry_cell_setting triclinic
_symmetry_Int_Tables_number 2
_symmetry_space_group_name_Hall '-P 1'
_symmetry_space_group_name_H-M 'P -1'
_cell_angle_alpha 87.92
_cell_angle_beta 105.62
_cell_angle_gamma 92.42
_cell_formula_units_Z 8
_cell_length_a 19.11
_cell_length_b 22.5
_cell_length_c 23.92
_cell_volume 9893.0
_exptl_crystal_density_meas 4.41
_cod_original_formula_sum 'H41 Fe O60 Si W12'
_cod_database_code 1010704

loop_
_symmetry_equiv_pos_as_xyz
x,y,z
-x,-y,-z

loop_
_atom_site_label
_atom_site_fract_x
_atom_site_fract_y
_atom_site_fract_z
? ? ? ?
